data_4318403
loop_
_publ_author_name
'Bharat Baruah'
'Samir Das'
'Animesh Chakravorty'

_publ_section_title
;
 A Family of Vanadate Esters of Monoionized and Diionized Aromatic
 1,2-Diols: Synthesis, Structure, and Redox Activity
;
_journal_name_full 'Inorganic Chemistry'
_journal_page_first 4502
_journal_page_last 4508
_journal_paper_doi 10.1021/ic020259d
_journal_volume 41
_journal_year 2002
_chemical_formula_sum 'C26 H34 N O6 V'
_chemical_formula_weight 507.48
_chemical_name_systematic
;
  ?
;
_space_group_IT_number 146
_symmetry_cell_setting trigonal
_symmetry_space_group_name_Hall 'R 3'
_symmetry_space_group_name_H-M 'R 3 :H'
_atom_sites_solution_hydrogens geom
_atom_sites_solution_primary direct
_atom_sites_solution_secondary difmap
_audit_creation_method SHELXL
_cell_angle_alpha 90.00
_cell_angle_beta 90.00
_cell_angle_gamma 120.00
_cell_formula_units_Z 9
_cell_length_a 23.754(5)
_cell_length_b 23.754(5)
_cell_length_c 12.836(3)
_cell_measurement_reflns_used 30
_cell_measurement_temperature 293(2)
_cell_measurement_theta_max 14
_cell_measurement_theta_min 7
_cell_volume 6272(2)
_computing_cell_refinement 'Siemens P3/P4-PC V4.27'
_computing_data_collection 'Siemens P3/P4-PC V4.27'
_computing_data_reduction 'Siemens P3/P4-PC V4.27'
_computing_molecular_graphics 'Siemens SHELXTL V5.03 PC'
_computing_publication_material 'Siemens SHELXTL V5.03 PC'
_computing_structure_refinement 'SHELXL-93 (Sheldrick, 1993)'
_computing_structure_solution 'SHELXS-86 (Sheldrick, 1990)'
_diffrn_ambient_temperature 293(2)
_diffrn_measurement_device 'Siemens R3m/V'
_diffrn_measurement_method '\w scans'
_diffrn_radiation_monochromator graphite
_diffrn_radiation_source 'fine-focus sealed tube'
_diffrn_radiation_type MoK\a
_diffrn_radiation_wavelength 0.71073
_diffrn_reflns_av_R_equivalents 0.0294
_diffrn_reflns_av_sigmaI/netI 0.0341
_diffrn_reflns_limit_h_max 24
_diffrn_reflns_limit_h_min -24
_diffrn_reflns_limit_k_max 25
_diffrn_reflns_limit_k_min -24
_diffrn_reflns_limit_l_max 15
_diffrn_reflns_limit_l_min -15
_diffrn_reflns_number 5778
_diffrn_reflns_theta_max 25.04
_diffrn_reflns_theta_min 1.71
_diffrn_standards_decay_% 0
_diffrn_standards_interval_count 198
_diffrn_standards_number 2
_exptl_absorpt_coefficient_mu 0.392
_exptl_absorpt_correction_T_max 0.951
_exptl_absorpt_correction_T_min 0.854
_exptl_absorpt_correction_type semi-empirical
_exptl_crystal_colour dark
_exptl_crystal_density_diffrn 1.209
_exptl_crystal_description parallelopiped
_exptl_crystal_F_000 2412
_exptl_crystal_size_max 0.35
_exptl_crystal_size_mid 0.3
_exptl_crystal_size_min 0.2
_refine_diff_density_max 0.461
_refine_diff_density_min -0.270
_refine_diff_density_rms 0.077
_refine_ls_abs_structure_details 'Flack H D (1983), Acta Cryst. A39, 876-881'
_refine_ls_abs_structure_Flack 0.00(3)
_refine_ls_extinction_method none
_refine_ls_goodness_of_fit_all 1.089
_refine_ls_goodness_of_fit_obs 1.097
_refine_ls_matrix_type full
_refine_ls_number_parameters 307
_refine_ls_number_reflns 4903
_refine_ls_number_restraints 1
_refine_ls_restrained_S_all 1.091
_refine_ls_restrained_S_obs 1.097
_refine_ls_R_factor_all 0.0650
_refine_ls_R_factor_obs 0.0515
_refine_ls_shift/esd_max -0.032
_refine_ls_shift/esd_mean 0.001
_refine_ls_structure_factor_coef Fsqd
_refine_ls_weighting_details 'w=1/[\s^2^(Fo^2^)+(0.0944P)^2^+1.2196P] where P=(Fo^2^+2Fc^2^)/3'
_refine_ls_weighting_scheme calc
_refine_ls_wR_factor_all 0.1461
_refine_ls_wR_factor_obs 0.1344
_reflns_number_observed 4133
_reflns_number_total 4910
_reflns_observed_criterion >2sigma(I)
_cod_data_source_file ic020259d_2.cif
_cod_data_source_block 728vo
_cod_depositor_comments
;
The following automatic conversions were performed:

'_symmetry_cell_setting' value 'Trigonal' changed to 'trigonal'
according to the built-in table from CIF Core dictionary named
'cif_core.dic' version 2.4.1 from 2010-06-29.

'_geom_bond_publ_flag'
value 'Y' changed to 'y' according to the built-in table from CIF
Core dictionary named 'cif_core.dic' version 2.4.1 from 2010-06-29 (8
times).

Automatic conversion script
Id: cif_fix_values 1646 2011-03-28 12:23:43Z adriana 

The following automatic conversions were performed:

'_refine_ls_weighting_scheme' value 'calc
w=1/[\s^2^(Fo^2^)+(0.0944P)^2^+1.2196P] where P=(Fo^2^+2Fc^2^)/3' was
changed to 'calc'. New tag '_refine_ls_weighting_details' was
created. The value of the new tag was set to
'w=1/[\s^2^(Fo^2^)+(0.0944P)^2^+1.2196P] where P=(Fo^2^+2Fc^2^)/3'.

Automatic conversion script
Id: cif_fix_values 3143 2015-03-26 13:38:13Z robertas 
;
_cod_original_cell_volume 6272.4(24)
_cod_original_sg_symbol_H-M 'R 3'
_cod_database_code 4318403

loop_
_symmetry_equiv_pos_as_xyz
'x, y, z'
'-y, x-y, z'
'-x+y, -x, z'
'x+2/3, y+1/3, z+1/3'
'-y+2/3, x-y+1/3, z+1/3'
'-x+y+2/3, -x+1/3, z+1/3'
'x+1/3, y+2/3, z+2/3'
'-y+1/3, x-y+2/3, z+2/3'
'-x+y+1/3, -x+2/3, z+2/3'

loop_
_atom_site_aniso_label
_atom_site_aniso_U_11
_atom_site_aniso_U_22
_atom_site_aniso_U_33
_atom_site_aniso_U_23
_atom_site_aniso_U_13
_atom_site_aniso_U_12
V 0.0346(3) 0.0450(4) 0.0460(4) 0.0006(3) 0.0048(3) 0.0180(3)
N 0.036(2) 0.038(2) 0.041(2) 0.0007(14) 0.0017(14) 0.0156(14)
O1 0.058(2) 0.075(2) 0.052(2) -0.007(2) 0.004(2) 0.026(2)
O2 0.048(2) 0.050(2) 0.064(2) 0.0158(14) 0.0101(14) 0.0216(14)
O3 0.049(2) 0.052(2) 0.065(2) 0.0025(15) 0.0096(15) 0.0292(14)
O4 0.0320(13) 0.046(2) 0.055(2) -0.0025(13) 0.0103(12) 0.0150(12)
O5 0.0347(13) 0.052(2) 0.049(2) -0.0009(13) 0.0070(12) 0.0204(13)
O6 0.077(2) 0.071(2) 0.106(3) 0.043(2) 0.023(2) 0.051(2)
C1 0.048(2) 0.059(3) 0.053(2) 0.012(2) 0.003(2) 0.029(2)
C2 0.046(2) 0.053(2) 0.046(2) 0.013(2) 0.007(2) 0.030(2)
C3 0.034(2) 0.033(2) 0.043(2) 0.000(2) 0.005(2) 0.014(2)
C4 0.037(2) 0.032(2) 0.057(2) 0.006(2) -0.002(2) 0.014(2)
C5 0.050(2) 0.046(2) 0.056(3) 0.010(2) 0.003(2) 0.021(2)
C6 0.074(3) 0.059(3) 0.060(3) 0.020(2) -0.003(2) 0.029(3)
C7 0.074(3) 0.070(3) 0.088(4) 0.015(3) -0.017(3) 0.042(3)
C8 0.056(3) 0.063(3) 0.086(4) 0.008(3) 0.000(3) 0.035(2)
C9 0.039(2) 0.037(2) 0.064(3) 0.002(2) 0.002(2) 0.018(2)
C10 0.031(2) 0.040(2) 0.046(2) 0.006(2) 0.004(2) 0.019(2)
C11 0.037(2) 0.043(2) 0.050(2) 0.004(2) 0.003(2) 0.021(2)
C12 0.040(2) 0.042(2) 0.054(2) 0.003(2) 0.004(2) 0.021(2)
C13 0.032(2) 0.052(2) 0.056(2) 0.010(2) 0.004(2) 0.018(2)
C14 0.031(2) 0.044(2) 0.047(2) 0.009(2) 0.008(2) 0.020(2)
C16 0.048(3) 0.096(4) 0.054(3) 0.008(3) -0.006(2) 0.029(3)
C17 0.088(5) 0.155(7) 0.094(5) 0.017(5) -0.028(4) 0.068(5)
C18 0.069(4) 0.090(4) 0.080(4) -0.014(3) -0.024(3) 0.010(3)
C19 0.047(3) 0.056(3) 0.054(3) -0.006(2) -0.003(2) 0.020(2)
C20 0.102(5) 0.068(4) 0.077(4) -0.010(3) -0.011(4) -0.007(3)
C21 0.069(4) 0.105(5) 0.138(7) -0.071(5) 0.005(4) 0.016(4)
C22 0.146(7) 0.118(6) 0.102(5) -0.039(5) -0.067(5) 0.081(6)
C23 0.036(2) 0.054(2) 0.055(2) 0.005(2) 0.012(2) 0.024(2)
C24 0.064(3) 0.090(4) 0.053(3) 0.021(2) 0.018(2) 0.048(3)
C25 0.061(3) 0.072(3) 0.073(3) 0.007(3) 0.022(2) 0.043(3)
C26 0.043(3) 0.076(3) 0.077(3) 0.008(3) 0.021(2) 0.028(2)
C15 0.033(2) 0.040(2) 0.043(2) 0.003(2) 0.003(2) 0.021(2)

loop_
_atom_site_label
_atom_site_type_symbol
_atom_site_fract_x
_atom_site_fract_y
_atom_site_fract_z
_atom_site_U_iso_or_equiv
_atom_site_thermal_displace_type
_atom_site_occupancy
_atom_site_calc_flag
_atom_site_refinement_flags
_atom_site_disorder_group
V V 0.26140(3) -0.58846(3) -0.40989(5) 0.0427(2) Uani 1 d . .
N N 0.3529(2) -0.5589(2) -0.4733(2) 0.0393(7) Uani 1 d . .
O1 O 0.2739(2) -0.5603(2) -0.2945(3) 0.0650(9) Uani 1 d . .
O2 O 0.27778(14) -0.66055(15) -0.3782(3) 0.0551(8) Uani 1 d . .
O3 O 0.26701(14) -0.51766(15) -0.4819(2) 0.0536(7) Uani 1 d . .
O4 O 0.23392(12) -0.64181(13) -0.5719(2) 0.0461(7) Uani 1 d . .
O5 O 0.17243(13) -0.64210(14) -0.4082(2) 0.0459(7) Uani 1 d . .
O6 O 0.3453(2) -0.6992(2) -0.3748(3) 0.0783(11) Uani 1 d . .
C1 C 0.3344(2) -0.6548(2) -0.3905(4) 0.0522(10) Uani 1 d . .
C2 C 0.3871(2) -0.5888(2) -0.4255(3) 0.0460(9) Uani 1 d . .
C3 C 0.3733(2) -0.5287(2) -0.5605(3) 0.0381(8) Uani 1 d . .
C4 C 0.3412(2) -0.5005(2) -0.6196(3) 0.0434(9) Uani 1 d . .
C5 C 0.3625(2) -0.4783(2) -0.7211(4) 0.0518(10) Uani 1 d . .
H5A H 0.3957(2) -0.4829(2) -0.7507(4) 0.062 Uiso 1 calc R .
C6 C 0.3337(3) -0.4495(3) -0.7769(4) 0.0664(14) Uani 1 d . .
C7 C 0.2875(3) -0.4403(3) -0.7323(5) 0.075(2) Uani 1 d . .
C8 C 0.2664(2) -0.4604(3) -0.6325(5) 0.0660(13) Uani 1 d . .
C9 C 0.2908(2) -0.4944(2) -0.5751(3) 0.0467(10) Uani 1 d . .
C10 C 0.1693(2) -0.6874(2) -0.5710(3) 0.0384(8) Uani 1 d . .
C11 C 0.1392(2) -0.7328(2) -0.6479(3) 0.0428(8) Uani 1 d . .
C12 C 0.0720(2) -0.7763(2) -0.6424(3) 0.0450(9) Uani 1 d . .
C13 C 0.0394(2) -0.7703(2) -0.5563(3) 0.0477(10) Uani 1 d . .
C14 C 0.0687(2) -0.7258(2) -0.4752(3) 0.0402(9) Uani 1 d . .
C16 C 0.4305(2) -0.5490(3) -0.3314(4) 0.0688(14) Uani 1 d . .
C17 C 0.4611(4) -0.5820(4) -0.2784(6) 0.109(3) Uani 1 d . .
H17A H 0.4281(4) -0.6244(4) -0.2561(6) 0.164 Uiso 1 calc R .
H17B H 0.4850(4) -0.5569(4) -0.2189(6) 0.164 Uiso 1 calc R .
H17C H 0.4902(4) -0.5861(4) -0.3256(6) 0.164 Uiso 1 calc R .
C18 C 0.4816(3) -0.4807(3) -0.3686(5) 0.093(2) Uani 1 d . .
C19 C 0.0353(2) -0.8270(2) -0.7270(4) 0.0549(11) Uani 1 d . .
C20 C -0.0108(4) -0.8927(3) -0.6795(5) 0.104(2) Uani 1 d . .
H20A H 0.0133(4) -0.9067(3) -0.6373(5) 0.156 Uiso 1 calc R .
H20B H -0.0327(4) -0.9238(3) -0.7340(5) 0.156 Uiso 1 calc R .
H20C H -0.0422(4) -0.8893(3) -0.6370(5) 0.156 Uiso 1 calc R .
C21 C 0.0815(3) -0.8381(4) -0.7957(7) 0.116(3) Uani 1 d . .
C22 C -0.0023(5) -0.8047(4) -0.7933(6) 0.115(3) Uani 1 d . .
H22A H 0.0271(5) -0.7631(4) -0.8232(6) 0.173 Uiso 1 calc R .
H22B H -0.0337(5) -0.8012(4) -0.7510(6) 0.173 Uiso 1 calc R .
H22C H -0.0242(5) -0.8357(4) -0.8480(6) 0.173 Uiso 1 calc R .
C23 C 0.0302(2) -0.7229(2) -0.3822(3) 0.0475(10) Uani 1 d . .
C24 C 0.0535(3) -0.7411(3) -0.2836(4) 0.0650(13) Uani 1 d . .
C25 C 0.0404(3) -0.6537(3) -0.3693(4) 0.0645(13) Uani 1 d . .
C26 C -0.0432(2) -0.7695(3) -0.3938(4) 0.0661(13) Uani 1 d . .
H26C H -0.0441(2) -0.8102(3) -0.3875(4) 0.079 Uiso 1 d R .
C15 C 0.1366(2) -0.6847(2) -0.4834(3) 0.0375(8) Uani 1 d . .
H2 H 0.4159 -0.5935 -0.4762 0.080 Uiso 1 d . .
H3 H 0.4065 -0.5286 -0.5981 0.080 Uiso 1 d . .
H4 H 0.2564 -0.6570 -0.6195 0.080 Uiso 1 d . .
H6 H 0.3508 -0.4398 -0.8431 0.080 Uiso 1 d . .
H7 H 0.2792 -0.4189 -0.7824 0.080 Uiso 1 d . .
H8 H 0.2353 -0.4581 -0.5880 0.080 Uiso 1 d . .
H11 H 0.1691 -0.7318 -0.7043 0.080 Uiso 1 d . .
H13 H -0.0039 -0.7980 -0.5484 0.080 Uiso 1 d . .
H24C H 0.0239 -0.7528 -0.2236 0.080 Uiso 1 d . .
H25C H 0.0898 -0.6144 -0.3622 0.080 Uiso 1 d . .
H24B H 0.0960 -0.7031 -0.2592 0.080 Uiso 1 d . .
H24A H 0.0598 -0.7768 -0.2758 0.080 Uiso 1 d . .
H25B H 0.0358 -0.6233 -0.4213 0.080 Uiso 1 d . .
H26B H -0.0744 -0.7752 -0.3357 0.080 Uiso 1 d . .
H18C H 0.4858 -0.4961 -0.4186 0.080 Uiso 1 d . .
H26A H -0.0429 -0.7669 -0.4571 0.080 Uiso 1 d . .
H18B H 0.5013 -0.4633 -0.3142 0.080 Uiso 1 d . .
H16A H 0.4032 -0.5474 -0.2751 0.080 Uiso 1 d . .
H18A H 0.4557 -0.4635 -0.3787 0.080 Uiso 1 d . .
H21A H 0.1236 -0.8371 -0.7749 0.080 Uiso 1 d . .
H21C H 0.0546 -0.8759 -0.8521 0.080 Uiso 1 d . .
H21B H 0.1206 -0.7999 -0.8324 0.080 Uiso 1 d . .
H25C H 0.0144 -0.6529 -0.3165 0.080 Uiso 1 d . .

loop_
_atom_type_symbol
_atom_type_description
_atom_type_scat_dispersion_real
_atom_type_scat_dispersion_imag
_atom_type_scat_source
C C 0.0033 0.0016 'International Tables Vol C Tables 4.2.6.8 and 6.1.1.4'
H H 0.0000 0.0000 'International Tables Vol C Tables 4.2.6.8 and 6.1.1.4'
N N 0.0061 0.0033 'International Tables Vol C Tables 4.2.6.8 and 6.1.1.4'
O O 0.0106 0.0060 'International Tables Vol C Tables 4.2.6.8 and 6.1.1.4'
V V 0.3005 0.5294 'International Tables Vol C Tables 4.2.6.8 and 6.1.1.4'

loop_
_geom_angle_atom_site_label_1
_geom_angle_atom_site_label_2
_geom_angle_atom_site_label_3
_geom_angle
_geom_angle_site_symmetry_1
_geom_angle_site_symmetry_3
_geom_angle_publ_flag
O1 V O5 100.88(15) . . y
O1 V O3 99.7(2) . . y
O5 V O3 99.76(13) . . y
O1 V O2 95.5(2) . . y
O5 V O2 93.04(12) . . y
O3 V O2 157.85(13) . . y
O1 V N 106.10(15) . . y
O5 V N 151.46(13) . . y
O3 V N 84.88(13) . . y
O2 V N 75.43(13) . . y
O1 V O4 173.31(14) . . y
O5 V O4 74.00(11) . . y
O3 V O4 85.58(12) . . y
O2 V O4 80.63(12) . . y
N V O4 78.35(11) . . y
C3 N C2 119.5(3) . . ?
C3 N V 124.4(3) . . ?
C2 N V 114.4(2) . . ?
C1 O2 V 121.9(3) . . ?
C9 O3 V 130.5(3) . . ?
C10 O4 V 108.6(2) . . ?
C15 O5 V 125.9(2) . . ?
O6 C1 O2 123.1(4) . . ?
O6 C1 C2 121.6(4) . . ?
O2 C1 C2 115.3(4) . . ?
N C2 C1 104.9(3) . . ?
N C2 C16 113.0(4) . . ?
C1 C2 C16 110.7(4) . . ?
N C3 C4 124.9(3) . . ?
C9 C4 C5 120.5(4) . . ?
C9 C4 C3 120.6(4) . . ?
C5 C4 C3 118.9(4) . . ?
C6 C5 C4 119.5(4) . . ?
C7 C6 C5 120.2(5) . . ?
C6 C7 C8 121.7(5) . . ?
C7 C8 C9 120.3(5) . . ?
O3 C9 C4 122.4(4) . . ?
O3 C9 C8 120.0(4) . . ?
C4 C9 C8 117.5(4) . . ?
O4 C10 C11 123.8(3) . . ?
O4 C10 C15 113.8(3) . . ?
C11 C10 C15 122.4(3) . . ?
C10 C11 C12 119.8(4) . . ?
C13 C12 C11 116.6(4) . . ?
C13 C12 C19 121.0(4) . . ?
C11 C12 C19 122.3(4) . . ?
C12 C13 C14 125.2(4) . . ?
C13 C14 C15 115.6(3) . . ?
C13 C14 C23 122.3(3) . . ?
C15 C14 C23 122.0(4) . . ?
C17 C16 C18 111.4(5) . . ?
C17 C16 C2 112.7(5) . . ?
C18 C16 C2 109.4(4) . . ?
C22 C19 C20 109.8(6) . . ?
C22 C19 C12 109.2(4) . . ?
C20 C19 C12 111.0(4) . . ?
C22 C19 C21 109.6(6) . . ?
C20 C19 C21 105.4(5) . . ?
C12 C19 C21 111.7(4) . . ?
C14 C23 C24 108.9(3) . . ?
C14 C23 C26 112.5(4) . . ?
C24 C23 C26 108.5(4) . . ?
C14 C23 C25 110.7(3) . . ?
C24 C23 C25 109.0(4) . . ?
C26 C23 C25 107.1(4) . . ?
O5 C15 C10 117.2(3) . . ?
O5 C15 C14 122.7(3) . . ?
C10 C15 C14 120.1(4) . . ?

loop_
_geom_bond_atom_site_label_1
_geom_bond_atom_site_label_2
_geom_bond_distance
_geom_bond_site_symmetry_2
_geom_bond_publ_flag
V O1 1.592(3) . y
V O5 1.843(3) . y
V O3 1.865(3) . y
V O2 1.979(3) . y
V N 2.087(3) . y
V O4 2.352(3) . y
N C3 1.286(5) . ?
N C2 1.455(5) . ?
O2 C1 1.292(5) . ?
O3 C9 1.320(5) . ?
O4 C10 1.366(4) . y
O5 C15 1.349(5) . y
O6 C1 1.222(5) . ?
C1 C2 1.504(6) . ?
C2 C16 1.562(7) . ?
C3 C4 1.456(5) . ?
C4 C9 1.398(6) . ?
C4 C5 1.401(6) . ?
C5 C6 1.385(7) . ?
C6 C7 1.348(9) . ?
C7 C8 1.370(8) . ?
C8 C9 1.412(7) . ?
C10 C11 1.370(6) . y
C10 C15 1.387(5) . y
C11 C12 1.404(5) . y
C12 C13 1.396(6) . y
C12 C19 1.529(6) . ?
C13 C14 1.396(6) . y
C14 C15 1.411(5) . y
C14 C23 1.526(5) . ?
C16 C17 1.475(9) . ?
C16 C18 1.538(9) . ?
C19 C22 1.509(8) . ?
C19 C20 1.516(8) . ?
C19 C21 1.530(8) . ?
C23 C24 1.529(6) . ?
C23 C26 1.535(6) . ?
C23 C25 1.547(6) . ?
